data_4508597
loop_
_publ_author_name
'Goswami, Arijit'
'Bala, Sukhen'
'Pachfule, Pradip'
'Mondal, Raju'

_publ_section_title
;
 Comprehensive Study on Mutual Interplay of Multiple V-Shaped Ligands on
 the Helical Nature of a Series of Coordination Polymers and Their
 Properties
;
_journal_issue 12
_journal_name_full 'Crystal Growth &amp; Design'
_journal_page_first 5487
_journal_paper_doi 10.1021/cg401469f
_journal_volume 13
_journal_year 2013
_chemical_formula_sum 'C36 H38 N10 Ni O8 S2'
_chemical_formula_weight 861.59
_chemical_name_systematic
;

 ?

;
_space_group_IT_number 19
_symmetry_cell_setting orthorhombic
_symmetry_space_group_name_Hall 'P 2ac 2ab'
_symmetry_space_group_name_H-M 'P 21 21 21'
_atom_sites_solution_hydrogens geom
_atom_sites_solution_primary direct
_atom_sites_solution_secondary difmap
_audit_creation_method SHELXL-97
_cell_angle_alpha 90.00
_cell_angle_beta 90.00
_cell_angle_gamma 90.00
_cell_formula_units_Z 4
_cell_length_a 13.739(6)
_cell_length_b 15.730(7)
_cell_length_c 18.234(8)
_cell_measurement_reflns_used 6259
_cell_measurement_temperature 120(2)
_cell_measurement_theta_max 30.05
_cell_measurement_theta_min 2.23
_cell_volume 3941(3)
_computing_cell_refinement 'Bruker APEX-2'
_computing_data_collection 'Bruker APEX-2'
_computing_data_reduction 'Bruker SHELXTL'
_computing_molecular_graphics 'Bruker SHELXTL'
_computing_publication_material 'Bruker SHELXTL'
_computing_structure_refinement 'SHELXL-97 (Sheldrick, 1997)'
_computing_structure_solution 'SHELXS-97 (Sheldrick, 1990)'
_diffrn_ambient_temperature 120(2)
_diffrn_detector_area_resol_mean 8
_diffrn_measured_fraction_theta_full 0.974
_diffrn_measured_fraction_theta_max 0.974
_diffrn_measurement_device_type 'Bruker APEX-2 CCD area detector'
_diffrn_measurement_method '/w scans'
_diffrn_radiation_monochromator graphite
_diffrn_radiation_source 'fine-focus sealed tube'
_diffrn_radiation_type MoK\a
_diffrn_radiation_wavelength 0.71073
_diffrn_reflns_av_R_equivalents 0.1145
_diffrn_reflns_av_sigmaI/netI 0.1703
_diffrn_reflns_limit_h_max 15
_diffrn_reflns_limit_h_min -19
_diffrn_reflns_limit_k_max 22
_diffrn_reflns_limit_k_min -22
_diffrn_reflns_limit_l_max 25
_diffrn_reflns_limit_l_min -24
_diffrn_reflns_number 44670
_diffrn_reflns_theta_full 30.97
_diffrn_reflns_theta_max 30.97
_diffrn_reflns_theta_min 1.71
_diffrn_standards_decay_% 0
_exptl_absorpt_coefficient_mu 0.663
_exptl_absorpt_correction_T_max 1.0000
_exptl_absorpt_correction_T_min 0.499623
_exptl_absorpt_correction_type multi-scan
_exptl_absorpt_process_details 'SADABS v.2.03 (Bruker, 2001), R(int)=0.2236 before correction'
_exptl_crystal_colour Green
_exptl_crystal_density_diffrn 1.452
_exptl_crystal_density_meas ?
_exptl_crystal_density_method 'not measured'
_exptl_crystal_description Plate
_exptl_crystal_F_000 1792
_exptl_crystal_size_max 0.28
_exptl_crystal_size_mid 0.24
_exptl_crystal_size_min 0.12
_refine_diff_density_max 0.670
_refine_diff_density_min -1.048
_refine_diff_density_rms 0.098
_refine_ls_abs_structure_details 'Flack H D (1983), Acta Cryst. A39, 876-881'
_refine_ls_abs_structure_Flack 0.019(15)
_refine_ls_extinction_method none
_refine_ls_goodness_of_fit_ref 0.989
_refine_ls_hydrogen_treatment constr
_refine_ls_matrix_type full
_refine_ls_number_parameters 522
_refine_ls_number_reflns 12113
_refine_ls_number_restraints 0
_refine_ls_restrained_S_all 0.989
_refine_ls_R_factor_all 0.1306
_refine_ls_R_factor_gt 0.0602
_refine_ls_shift/su_max 0.001
_refine_ls_shift/su_mean 0.000
_refine_ls_structure_factor_coef Fsqd
_refine_ls_weighting_details 'calc w=1/[\s^2^(Fo^2^)+(0.0000P)^2^+0.0000P] where P=(Fo^2^+2Fc^2^)/3'
_refine_ls_weighting_scheme calc
_refine_ls_wR_factor_gt 0.1274
_refine_ls_wR_factor_ref 0.1552
_reflns_number_gt 6945
_reflns_number_total 12113
_reflns_threshold_expression I>2\s(I)
_cod_data_source_file cg401469f_si_004.cif
_cod_data_source_block 12sg017_0m
_cod_depositor_comments
;
The following automatic conversions were performed:

'_symmetry_cell_setting' value 'Orthorhombic' changed to
'orthorhombic' according to
/home/saulius/struct/CIF-dictionaries/cif_core.dic dictionary named
'cif_core.dic' version 2.4.2 from
2011-04-26.

'_refine_ls_hydrogen_treatment' value 'Constr' changed
to 'constr' according to
/home/saulius/struct/CIF-dictionaries/cif_core.dic dictionary named
'cif_core.dic' version 2.4.2 from 2011-04-26.

Automatic conversion script
Id: cif_fix_values 1891 2012-01-12 08:04:46Z andrius 

The following automatic conversions were performed:

'_exptl_crystal_density_meas' value 'not measured' was changed to '?'
- the value is perceived as not measured.

Automatic conversion script
Id: cif_fix_values 3008 2015-01-20 13:52:24Z robertas 
;
_cod_original_sg_symbol_H-M P2(1)2(1)2(1)
_cod_database_code 4508597

loop_
_symmetry_equiv_pos_as_xyz
'x, y, z'
'-x+1/2, -y, z+1/2'
'-x, y+1/2, -z+1/2'
'x+1/2, -y+1/2, -z'

loop_
_atom_site_label
_atom_site_type_symbol
_atom_site_fract_x
_atom_site_fract_y
_atom_site_fract_z
_atom_site_U_iso_or_equiv
_atom_site_adp_type
_atom_site_occupancy
_atom_site_symmetry_multiplicity
_atom_site_calc_flag
_atom_site_refinement_flags
Ni1 Ni 0.75648(3) 0.97461(3) 0.17834(2) 0.02280(12) Uani 1 1 d .
S1 S 0.32010(9) 0.92888(9) 0.45455(6) 0.0453(3) Uani 1 1 d .
N1 N 0.7171(2) 0.8850(2) 0.09767(15) 0.0252(7) Uani 1 1 d .
O1 O 0.60476(17) 1.00479(19) 0.20274(12) 0.0284(6) Uani 1 1 d .
N1A N 0.7557(2) 0.8779(2) 0.26137(13) 0.0252(7) Uani 1 1 d .
C1 C 0.7474(3) 0.8675(3) 0.02847(17) 0.0282(8) Uani 1 1 d .
C1A C 0.7255(3) 0.8747(3) 0.33221(17) 0.0257(9) Uani 1 1 d .
S2 S 0.21772(7) 0.99184(10) 0.51393(5) 0.0480(4) Uani 1 1 d .
N2 N 0.6331(2) 0.8417(2) 0.10563(16) 0.0311(8) Uani 1 1 d .
H2A H 0.5992 0.8417 0.1452 0.037 Uiso 1 1 calc R
O2 O 0.5071(2) 0.8878(2) 0.20942(16) 0.0426(8) Uani 1 1 d .
N2A N 0.8003(2) 0.8015(2) 0.24924(16) 0.0268(7) Uani 1 1 d .
H2AA H 0.8245 0.7864 0.2077 0.032 Uiso 1 1 calc R
C2 C 0.6817(3) 0.8131(3) -0.0073(2) 0.0332(10) Uani 1 1 d .
C2A C 0.7527(3) 0.7969(3) 0.36476(17) 0.0289(8) Uani 1 1 d .
C3 C 0.6081(3) 0.7982(3) 0.0441(2) 0.0338(10) Uani 1 1 d .
C3A C 0.8018(3) 0.7519(3) 0.31070(19) 0.0292(9) Uani 1 1 d .
O3 O 0.59167(18) 1.04457(19) 0.66233(12) 0.0286(6) Uani 1 1 d .
N3A N 0.7571(2) 0.9264(2) 0.59689(14) 0.0269(7) Uani 1 1 d .
N3 N 0.6959(2) 0.9362(2) -0.24172(16) 0.0272(7) Uani 1 1 d .
O4 O 0.55458(19) 1.1837(2) 0.64513(13) 0.0308(7) Uani 1 1 d .
C4A C 0.7027(3) 0.8744(3) 0.55624(19) 0.0294(9) Uani 1 1 d .
N4A N 0.8506(2) 0.9174(3) 0.56961(16) 0.0314(8) Uani 1 1 d .
H4AA H 0.9001 0.9449 0.5861 0.038 Uiso 1 1 calc R
C4 C 0.7304(3) 0.8681(3) -0.20410(18) 0.0272(9) Uani 1 1 d .
N4 N 0.6133(2) 0.9594(3) -0.20482(16) 0.0332(9) Uani 1 1 d .
H4A H 0.5771 1.0016 -0.2172 0.040 Uiso 1 1 calc R
N5 N 0.4453(2) 1.1421(3) 0.19615(18) 0.0355(9) Uani 1 1 d .
O5 O 0.4594(3) 1.2192(3) 0.20077(17) 0.0531(9) Uani 1 1 d .
C5A C 0.7598(3) 0.8321(3) 0.50274(17) 0.0285(8) Uani 1 1 d .
C5 C 0.6699(3) 0.8500(3) -0.14316(19) 0.0301(9) Uani 1 1 d .
O6 O 0.4454(2) 1.1013(2) 0.13747(14) 0.0401(8) Uani 1 1 d .
N6 N 0.4048(3) 1.1447(3) 0.78210(18) 0.0411(9) Uani 1 1 d .
C6A C 0.8551(3) 0.8606(3) 0.51422(19) 0.0336(10) Uani 1 1 d .
C6 C 0.5948(3) 0.9080(3) -0.14640(19) 0.0331(10) Uani 1 1 d .
C7 C 0.6847(3) 0.7801(3) -0.08610(18) 0.0339(10) Uani 1 1 d .
H7A H 0.7471 0.7529 -0.0947 0.041 Uiso 1 1 calc R
H7B H 0.6344 0.7374 -0.0923 0.041 Uiso 1 1 calc R
C7A C 0.7287(3) 0.7690(3) 0.44323(18) 0.0363(10) Uani 1 1 d .
H7AA H 0.6591 0.7600 0.4470 0.044 Uiso 1 1 calc R
H7AB H 0.7604 0.7149 0.4526 0.044 Uiso 1 1 calc R
O7 O 0.3511(3) 1.1879(3) 0.8218(2) 0.0703(12) Uani 1 1 d .
C8A C 0.6776(3) 0.9477(3) 0.3699(2) 0.0309(9) Uani 1 1 d .
H8AA H 0.6542 0.9873 0.3339 0.046 Uiso 1 1 calc R
H8AB H 0.7239 0.9755 0.4012 0.046 Uiso 1 1 calc R
H8AC H 0.6241 0.9273 0.3987 0.046 Uiso 1 1 calc R
C8 C 0.8419(3) 0.9015(3) -0.0012(2) 0.0335(10) Uani 1 1 d .
H8A H 0.8492 0.9599 0.0129 0.050 Uiso 1 1 calc R
H8B H 0.8418 0.8973 -0.0538 0.050 Uiso 1 1 calc R
H8C H 0.8950 0.8688 0.0182 0.050 Uiso 1 1 calc R
O8 O 0.4901(2) 1.1281(2) 0.79683(14) 0.0420(8) Uani 1 1 d .
C9A C 0.8516(4) 0.6656(3) 0.3111(2) 0.0420(11) Uani 1 1 d .
H9AA H 0.9090 0.6679 0.2811 0.063 Uiso 1 1 calc R
H9AB H 0.8078 0.6235 0.2919 0.063 Uiso 1 1 calc R
H9AC H 0.8693 0.6509 0.3604 0.063 Uiso 1 1 calc R
C9 C 0.5155(3) 0.7482(3) 0.0402(2) 0.0448(12) Uani 1 1 d .
H9A H 0.4754 0.7617 0.0816 0.067 Uiso 1 1 calc R
H9B H 0.5303 0.6885 0.0405 0.067 Uiso 1 1 calc R
H9C H 0.4815 0.7622 -0.0042 0.067 Uiso 1 1 calc R
C10A C 0.5960(3) 0.8654(3) 0.5700(2) 0.0401(11) Uani 1 1 d .
H10A H 0.5765 0.9045 0.6077 0.060 Uiso 1 1 calc R
H10B H 0.5821 0.8084 0.5854 0.060 Uiso 1 1 calc R
H10C H 0.5609 0.8777 0.5257 0.060 Uiso 1 1 calc R
C10 C 0.8212(3) 0.8240(3) -0.2283(2) 0.0388(11) Uani 1 1 d .
H10D H 0.8260 0.8264 -0.2808 0.058 Uiso 1 1 calc R
H10E H 0.8193 0.7657 -0.2127 0.058 Uiso 1 1 calc R
H10F H 0.8767 0.8516 -0.2069 0.058 Uiso 1 1 calc R
C11A C 0.9492(3) 0.8366(4) 0.4784(2) 0.0458(12) Uani 1 1 d .
H11A H 1.0019 0.8653 0.5026 0.069 Uiso 1 1 calc R
H11B H 0.9476 0.8528 0.4277 0.069 Uiso 1 1 calc R
H11C H 0.9584 0.7762 0.4821 0.069 Uiso 1 1 calc R
C11 C 0.5048(4) 0.9208(4) -0.0997(3) 0.0526(14) Uani 1 1 d .
H11D H 0.4692 0.9691 -0.1174 0.079 Uiso 1 1 calc R
H11E H 0.5238 0.9303 -0.0497 0.079 Uiso 1 1 calc R
H11F H 0.4645 0.8711 -0.1025 0.079 Uiso 1 1 calc R
C12 C 0.4562(3) 1.0109(3) 0.27197(19) 0.0324(10) Uani 1 1 d .
C13 C 0.4222(3) 1.0942(3) 0.26340(19) 0.0298(9) Uani 1 1 d .
C14 C 0.3610(3) 1.1328(3) 0.3142(2) 0.0383(11) Uani 1 1 d .
H14A H 0.3417 1.1891 0.3082 0.046 Uiso 1 1 calc R
C15 C 0.3288(3) 1.0855(4) 0.3748(2) 0.0394(11) Uani 1 1 d .
H15A H 0.2872 1.1101 0.4090 0.047 Uiso 1 1 calc R
C16 C 0.3591(3) 1.0015(3) 0.3836(2) 0.0337(10) Uani 1 1 d .
C17 C 0.4228(3) 0.9639(3) 0.33330(19) 0.0340(10) Uani 1 1 d .
H17A H 0.4432 0.9081 0.3401 0.041 Uiso 1 1 calc R
C18 C 0.5291(3) 0.9644(3) 0.22248(18) 0.0280(9) Uani 1 1 d .
C19 C 0.2820(3) 1.0371(3) 0.58978(19) 0.0342(10) Uani 1 1 d .
C20 C 0.2219(3) 1.0642(3) 0.6483(2) 0.0360(10) Uani 1 1 d .
H20A H 0.1547 1.0589 0.6449 0.043 Uiso 1 1 calc R
C21 C 0.2635(3) 1.0986(3) 0.7105(2) 0.0361(10) Uani 1 1 d .
H21A H 0.2245 1.1150 0.7497 0.043 Uiso 1 1 calc R
C22 C 0.3631(3) 1.1087(3) 0.7142(2) 0.0292(9) Uani 1 1 d .
C23 C 0.4255(3) 1.0854(3) 0.65538(18) 0.0278(9) Uani 1 1 d .
C24 C 0.3820(3) 1.0493(3) 0.59356(19) 0.0316(10) Uani 1 1 d .
H24A H 0.4208 1.0331 0.5541 0.038 Uiso 1 1 calc R
C25 C 0.5342(3) 1.1074(3) 0.65492(18) 0.0270(9) Uani 1 1 d .

loop_
_atom_site_aniso_label
_atom_site_aniso_U_11
_atom_site_aniso_U_22
_atom_site_aniso_U_33
_atom_site_aniso_U_23
_atom_site_aniso_U_13
_atom_site_aniso_U_12
Ni1 0.0189(2) 0.0361(3) 0.01337(18) -0.00090(18) -0.00047(17) -0.0011(2)
S1 0.0454(7) 0.0630(9) 0.0274(5) -0.0005(5) 0.0064(5) -0.0177(6)
N1 0.0188(15) 0.039(2) 0.0180(14) -0.0013(13) -0.0016(11) -0.0010(14)
O1 0.0209(12) 0.0464(19) 0.0180(11) 0.0015(11) 0.0020(9) -0.0021(13)
N1A 0.0254(15) 0.0359(19) 0.0143(12) -0.0020(11) 0.0008(13) 0.0019(16)
C1 0.031(2) 0.034(2) 0.0197(15) -0.0023(14) -0.0023(16) 0.005(2)
C1A 0.0217(17) 0.039(3) 0.0162(16) -0.0025(14) -0.0019(13) -0.0029(16)
S2 0.0259(5) 0.0898(11) 0.0283(5) -0.0010(6) 0.0017(4) -0.0150(6)
N2 0.0309(18) 0.043(2) 0.0192(15) -0.0005(14) 0.0020(13) -0.0071(17)
O2 0.0338(16) 0.048(2) 0.0458(17) -0.0064(15) 0.0094(14) -0.0052(15)
N2A 0.0280(17) 0.035(2) 0.0173(14) -0.0009(13) -0.0015(12) 0.0014(15)
C2 0.040(2) 0.040(3) 0.0192(17) -0.0008(17) -0.0032(16) 0.001(2)
C2A 0.033(2) 0.035(2) 0.0190(15) -0.0035(14) -0.0061(16) -0.005(2)
C3 0.037(2) 0.043(3) 0.0214(18) 0.0020(18) -0.0012(16) -0.009(2)
C3A 0.0307(19) 0.036(3) 0.0209(18) -0.0020(16) -0.0061(14) -0.0025(18)
O3 0.0202(12) 0.0436(19) 0.0220(13) 0.0027(11) -0.0001(10) 0.0037(13)
N3A 0.0241(15) 0.038(2) 0.0189(13) 0.0006(12) 0.0010(13) 0.0010(17)
N3 0.0215(16) 0.039(2) 0.0211(15) 0.0039(13) 0.0022(12) -0.0019(15)
O4 0.0272(14) 0.041(2) 0.0240(13) 0.0059(12) -0.0031(11) -0.0001(14)
C4A 0.031(2) 0.037(3) 0.0197(18) 0.0088(16) -0.0018(15) -0.0037(19)
N4A 0.0240(17) 0.048(3) 0.0220(15) -0.0064(15) 0.0034(12) -0.0047(17)
C4 0.0265(19) 0.037(2) 0.0183(15) 0.0007(15) -0.0041(14) -0.0049(18)
N4 0.0262(16) 0.053(3) 0.0207(15) 0.0056(15) 0.0052(12) 0.0071(17)
N5 0.0213(17) 0.050(3) 0.035(2) 0.0042(17) -0.0043(13) 0.0027(17)
O5 0.053(2) 0.051(3) 0.054(2) 0.0095(17) -0.0003(16) 0.0009(19)
C5A 0.035(2) 0.034(2) 0.0167(15) 0.0034(14) -0.0045(16) 0.001(2)
C5 0.032(2) 0.041(3) 0.0173(17) -0.0021(16) -0.0016(15) -0.003(2)
O6 0.0328(16) 0.067(2) 0.0208(13) 0.0048(13) -0.0020(11) 0.0011(16)
N6 0.035(2) 0.059(3) 0.0290(18) -0.0011(17) 0.0073(15) 0.001(2)
C6A 0.032(2) 0.050(3) 0.0181(17) -0.0042(18) -0.0021(15) 0.000(2)
C6 0.032(2) 0.047(3) 0.0203(18) 0.0043(18) 0.0040(15) 0.000(2)
C7 0.044(2) 0.039(3) 0.0183(18) -0.0015(17) -0.0011(16) -0.004(2)
C7A 0.052(3) 0.039(3) 0.0180(17) 0.0011(15) -0.0043(17) -0.005(2)
O7 0.047(2) 0.110(4) 0.055(2) -0.042(2) 0.0074(17) 0.014(2)
C8A 0.032(2) 0.039(3) 0.0222(18) 0.0031(16) 0.0029(15) 0.0052(19)
C8 0.028(2) 0.052(3) 0.0203(18) -0.0028(18) 0.0015(15) 0.003(2)
O8 0.0355(16) 0.066(2) 0.0242(14) 0.0000(14) -0.0038(12) 0.0102(16)
C9A 0.053(3) 0.042(3) 0.032(2) -0.003(2) -0.0044(19) 0.012(2)
C9 0.047(3) 0.055(3) 0.032(2) -0.001(2) -0.0047(19) -0.026(3)
C10A 0.038(2) 0.058(3) 0.0243(19) -0.0021(19) 0.0002(17) -0.014(2)
C10 0.030(2) 0.044(3) 0.042(2) 0.002(2) 0.0101(18) 0.002(2)
C11A 0.038(2) 0.065(4) 0.035(2) -0.014(2) 0.0000(19) 0.005(2)
C11 0.050(3) 0.064(4) 0.044(3) 0.017(2) 0.021(2) 0.015(3)
C12 0.0193(17) 0.058(3) 0.0200(16) -0.0012(18) -0.0024(13) -0.005(2)
C13 0.0182(17) 0.048(3) 0.0236(18) 0.0029(17) -0.0026(14) -0.0016(18)
C14 0.028(2) 0.053(3) 0.034(2) 0.000(2) -0.0010(17) 0.009(2)
C15 0.027(2) 0.065(4) 0.026(2) -0.008(2) 0.0032(16) -0.001(2)
C16 0.0246(19) 0.051(3) 0.0250(18) -0.0022(18) -0.0001(14) -0.009(2)
C17 0.0253(18) 0.052(3) 0.0246(19) 0.0034(18) -0.0028(15) -0.0076(19)
C18 0.0274(19) 0.039(3) 0.0181(17) 0.0021(16) -0.0023(14) -0.0003(19)
C19 0.0252(18) 0.054(3) 0.0230(18) 0.0103(18) 0.0009(14) -0.002(2)
C20 0.023(2) 0.049(3) 0.037(2) 0.0088(19) 0.0079(16) -0.0031(19)
C21 0.029(2) 0.049(3) 0.0305(19) 0.0020(18) 0.0087(17) 0.003(2)
C22 0.0243(19) 0.040(3) 0.0228(18) 0.0040(17) 0.0015(15) 0.0010(18)
C23 0.0239(18) 0.040(3) 0.0192(17) 0.0090(16) 0.0037(14) 0.0013(18)
C24 0.0265(19) 0.049(3) 0.0189(17) 0.0084(17) 0.0044(14) -0.0006(19)
C25 0.0257(19) 0.043(3) 0.0127(15) 0.0049(15) 0.0021(13) 0.0004(19)

loop_
_atom_type_symbol
_atom_type_description
_atom_type_scat_dispersion_real
_atom_type_scat_dispersion_imag
_atom_type_scat_source
C C 0.0033 0.0016 'International Tables Vol C Tables 4.2.6.8 and 6.1.1.4'
H H 0.0000 0.0000 'International Tables Vol C Tables 4.2.6.8 and 6.1.1.4'
N N 0.0061 0.0033 'International Tables Vol C Tables 4.2.6.8 and 6.1.1.4'
O O 0.0106 0.0060 'International Tables Vol C Tables 4.2.6.8 and 6.1.1.4'
Ni Ni 0.3393 1.1124 'International Tables Vol C Tables 4.2.6.8 and 6.1.1.4'
S S 0.1246 0.1234 'International Tables Vol C Tables 4.2.6.8 and 6.1.1.4'

loop_
_geom_angle_atom_site_label_1
_geom_angle_atom_site_label_2
_geom_angle_atom_site_label_3
_geom_angle
_geom_angle_site_symmetry_1
_geom_angle_site_symmetry_3
N1 Ni1 N3 176.94(12) . 2_675
N1 Ni1 O3 93.49(11) . 2_674
N3 Ni1 O3 83.45(11) 2_675 2_674
N1 Ni1 N1A 90.96(12) . .
N3 Ni1 N1A 89.17(13) 2_675 .
O3 Ni1 N1A 90.05(11) 2_674 .
N1 Ni1 N3A 88.87(12) . 2_674
N3 Ni1 N3A 91.29(13) 2_675 2_674
O3 Ni1 N3A 95.31(11) 2_674 2_674
N1A Ni1 N3A 174.63(13) . 2_674
N1 Ni1 O1 92.45(11) . .
N3 Ni1 O1 90.60(11) 2_675 .
O3 Ni1 O1 174.04(10) 2_674 .
N1A Ni1 O1 90.33(11) . .
N3A Ni1 O1 84.32(11) 2_674 .
C16 S1 S2 106.17(16) . .
N2 N1 C1 105.1(3) . .
N2 N1 Ni1 118.8(2) . .
C1 N1 Ni1 134.9(3) . .
C18 O1 Ni1 136.9(3) . .
C1A N1A N2A 105.0(3) . .
C1A N1A Ni1 134.3(3) . .
N2A N1A Ni1 120.5(2) . .
N1 C1 C2 111.0(4) . .
N1 C1 C8 121.8(3) . .
C2 C1 C8 127.1(3) . .
N1A C1A C2A 110.5(3) . .
N1A C1A C8A 123.0(3) . .
C2A C1A C8A 126.2(3) . .
C19 S2 S1 105.31(15) . .
N1 N2 C3 112.5(3) . .
N1 N2 H2A 123.7 . .
C3 N2 H2A 123.7 . .
C3A N2A N1A 112.1(3) . .
C3A N2A H2AA 123.9 . .
N1A N2A H2AA 123.9 . .
C3 C2 C1 104.9(3) . .
C3 C2 C7 126.3(4) . .
C1 C2 C7 128.8(4) . .
C3A C2A C1A 105.8(3) . .
C3A C2A C7A 128.4(4) . .
C1A C2A C7A 125.8(4) . .
N2 C3 C2 106.6(4) . .
N2 C3 C9 121.3(4) . .
C2 C3 C9 132.1(4) . .
N2A C3A C2A 106.5(4) . .
N2A C3A C9A 121.4(3) . .
C2A C3A C9A 132.2(4) . .
C25 O3 Ni1 137.2(3) . 2_675
C4A N3A N4A 104.9(3) . .
C4A N3A Ni1 140.9(3) . 2_675
N4A N3A Ni1 113.6(2) . 2_675
C4 N3 N4 104.5(3) . .
C4 N3 Ni1 139.4(3) . 2_674
N4 N3 Ni1 114.6(3) . 2_674
N3A C4A C5A 111.1(3) . .
N3A C4A C10A 121.0(4) . .
C5A C4A C10A 127.9(4) . .
C6A N4A N3A 112.3(3) . .
C6A N4A H4AA 123.8 . .
N3A N4A H4AA 123.8 . .
N3 C4 C5 110.6(3) . .
N3 C4 C10 120.6(3) . .
C5 C4 C10 128.9(4) . .
C6 N4 N3 112.4(3) . .
C6 N4 H4A 123.8 . .
N3 N4 H4A 123.8 . .
O5 N5 O6 124.4(4) . .
O5 N5 C13 118.7(4) . .
O6 N5 C13 116.8(4) . .
C6A C5A C4A 105.4(3) . .
C6A C5A C7A 125.0(4) . .
C4A C5A C7A 129.6(4) . .
C6 C5 C4 105.8(3) . .
C6 C5 C7 127.2(4) . .
C4 C5 C7 127.0(4) . .
O8 N6 O7 123.8(4) . .
O8 N6 C22 118.1(3) . .
O7 N6 C22 118.0(4) . .
N4A C6A C5A 106.3(3) . .
N4A C6A C11A 122.2(4) . .
C5A C6A C11A 131.5(4) . .
N4 C6 C5 106.7(3) . .
N4 C6 C11 120.9(4) . .
C5 C6 C11 132.4(4) . .
C5 C7 C2 113.1(4) . .
C5 C7 H7A 109.0 . .
C2 C7 H7A 109.0 . .
C5 C7 H7B 109.0 . .
C2 C7 H7B 109.0 . .
H7A C7 H7B 107.8 . .
C5A C7A C2A 114.6(3) . .
C5A C7A H7AA 108.6 . .
C2A C7A H7AA 108.6 . .
C5A C7A H7AB 108.6 . .
C2A C7A H7AB 108.6 . .
H7AA C7A H7AB 107.6 . .
C1A C8A H8AA 109.5 . .
C1A C8A H8AB 109.5 . .
H8AA C8A H8AB 109.5 . .
C1A C8A H8AC 109.5 . .
H8AA C8A H8AC 109.5 . .
H8AB C8A H8AC 109.5 . .
C1 C8 H8A 109.5 . .
C1 C8 H8B 109.5 . .
H8A C8 H8B 109.5 . .
C1 C8 H8C 109.5 . .
H8A C8 H8C 109.5 . .
H8B C8 H8C 109.5 . .
C3A C9A H9AA 109.5 . .
C3A C9A H9AB 109.5 . .
H9AA C9A H9AB 109.5 . .
C3A C9A H9AC 109.5 . .
H9AA C9A H9AC 109.5 . .
H9AB C9A H9AC 109.5 . .
C3 C9 H9A 109.5 . .
C3 C9 H9B 109.5 . .
H9A C9 H9B 109.5 . .
C3 C9 H9C 109.5 . .
H9A C9 H9C 109.5 . .
H9B C9 H9C 109.5 . .
C4A C10A H10A 109.5 . .
C4A C10A H10B 109.5 . .
H10A C10A H10B 109.5 . .
C4A C10A H10C 109.5 . .
H10A C10A H10C 109.5 . .
H10B C10A H10C 109.5 . .
C4 C10 H10D 109.5 . .
C4 C10 H10E 109.5 . .
H10D C10 H10E 109.5 . .
C4 C10 H10F 109.5 . .
H10D C10 H10F 109.5 . .
H10E C10 H10F 109.5 . .
C6A C11A H11A 109.5 . .
C6A C11A H11B 109.5 . .
H11A C11A H11B 109.5 . .
C6A C11A H11C 109.5 . .
H11A C11A H11C 109.5 . .
H11B C11A H11C 109.5 . .
C6 C11 H11D 109.5 . .
C6 C11 H11E 109.5 . .
H11D C11 H11E 109.5 . .
C6 C11 H11F 109.5 . .
H11D C11 H11F 109.5 . .
H11E C11 H11F 109.5 . .
C13 C12 C17 118.0(4) . .
C13 C12 C18 126.7(3) . .
C17 C12 C18 115.3(4) . .
C14 C13 C12 122.4(4) . .
C14 C13 N5 117.5(4) . .
C12 C13 N5 120.0(3) . .
C13 C14 C15 118.9(5) . .
C13 C14 H14A 120.6 . .
C15 C14 H14A 120.6 . .
C16 C15 C14 119.9(4) . .
C16 C15 H15A 120.0 . .
C14 C15 H15A 120.0 . .
C15 C16 C17 120.8(4) . .
C15 C16 S1 126.3(3) . .
C17 C16 S1 112.8(4) . .
C16 C17 C12 119.9(4) . .
C16 C17 H17A 120.0 . .
C12 C17 H17A 120.0 . .
O2 C18 O1 128.1(4) . .
O2 C18 C12 114.2(3) . .
O1 C18 C12 117.6(4) . .
C24 C19 C20 119.9(4) . .
C24 C19 S2 125.6(3) . .
C20 C19 S2 114.5(3) . .
C21 C20 C19 119.8(4) . .
C21 C20 H20A 120.1 . .
C19 C20 H20A 120.1 . .
C20 C21 C22 119.7(4) . .
C20 C21 H21A 120.1 . .
C22 C21 H21A 120.1 . .
C21 C22 C23 122.2(4) . .
C21 C22 N6 118.1(3) . .
C23 C22 N6 119.8(3) . .
C24 C23 C22 117.1(3) . .
C24 C23 C25 120.3(3) . .
C22 C23 C25 122.3(3) . .
C19 C24 C23 121.3(4) . .
C19 C24 H24A 119.4 . .
C23 C24 H24A 119.4 . .
O4 C25 O3 128.6(4) . .
O4 C25 C23 116.0(4) . .
O3 C25 C23 115.3(4) . .

loop_
_geom_bond_atom_site_label_1
_geom_bond_atom_site_label_2
_geom_bond_distance
_geom_bond_site_symmetry_2
Ni1 N1 2.108(3) .
Ni1 N3 2.126(3) 2_675
Ni1 O3 2.128(3) 2_674
Ni1 N1A 2.147(3) .
Ni1 N3A 2.160(3) 2_674
Ni1 O1 2.184(3) .
S1 C16 1.807(4) .
S1 S2 2.0326(19) .
N1 N2 1.347(4) .
N1 C1 1.357(4) .
O1 C18 1.270(5) .
N1A C1A 1.358(4) .
N1A N2A 1.366(5) .
C1 C2 1.404(6) .
C1 C8 1.504(6) .
C1A C2A 1.411(6) .
C1A C8A 1.490(6) .
S2 C19 1.789(4) .
N2 C3 1.359(5) .
N2 H2A 0.8600 .
O2 C18 1.265(5) .
N2A C3A 1.366(5) .
N2A H2AA 0.8600 .
C2 C3 1.399(6) .
C2 C7 1.529(5) .
C2A C3A 1.389(5) .
C2A C7A 1.533(5) .
C3 C9 1.497(6) .
C3A C9A 1.520(6) .
O3 C25 1.272(5) .
O3 Ni1 2.128(3) 2_675
N3A C4A 1.333(5) .
N3A N4A 1.384(4) .
N3A Ni1 2.160(3) 2_675
N3 C4 1.358(5) .
N3 N4 1.369(4) .
N3 Ni1 2.126(3) 2_674
O4 C25 1.245(5) .
C4A C5A 1.418(5) .
C4A C10A 1.493(6) .
N4A C6A 1.350(5) .
N4A H4AA 0.8600 .
C4 C5 1.416(5) .
C4 C10 1.494(6) .
N4 C6 1.360(5) .
N4 H4A 0.8600 .
N5 O5 1.230(5) .
N5 O6 1.248(5) .
N5 C13 1.474(5) .
C5A C6A 1.400(6) .
C5A C7A 1.532(5) .
C5 C6 1.379(6) .
C5 C7 1.527(6) .
N6 O8 1.231(4) .
N6 O7 1.237(5) .
N6 C22 1.478(5) .
C6A C11A 1.496(6) .
C6 C11 1.514(6) .
C7 H7A 0.9700 .
C7 H7B 0.9700 .
C7A H7AA 0.9700 .
C7A H7AB 0.9700 .
C8A H8AA 0.9600 .
C8A H8AB 0.9600 .
C8A H8AC 0.9600 .
C8 H8A 0.9600 .
C8 H8B 0.9600 .
C8 H8C 0.9600 .
C9A H9AA 0.9600 .
C9A H9AB 0.9600 .
C9A H9AC 0.9600 .
C9 H9A 0.9600 .
C9 H9B 0.9600 .
C9 H9C 0.9600 .
C10A H10A 0.9600 .
C10A H10B 0.9600 .
C10A H10C 0.9600 .
C10 H10D 0.9600 .
C10 H10E 0.9600 .
C10 H10F 0.9600 .
C11A H11A 0.9600 .
C11A H11B 0.9600 .
C11A H11C 0.9600 .
C11 H11D 0.9600 .
C11 H11E 0.9600 .
C11 H11F 0.9600 .
C12 C13 1.400(6) .
C12 C17 1.417(5) .
C12 C18 1.533(5) .
C13 C14 1.392(6) .
C14 C15 1.403(6) .
C14 H14A 0.9300 .
C15 C16 1.394(7) .
C15 H15A 0.9300 .
C16 C17 1.399(6) .
C17 H17A 0.9300 .
C19 C24 1.389(5) .
C19 C20 1.415(5) .
C20 C21 1.380(6) .
C20 H20A 0.9300 .
C21 C22 1.379(6) .
C21 H21A 0.9300 .
C22 C23 1.422(5) .
C23 C24 1.396(5) .
C23 C25 1.533(5) .
C24 H24A 0.9300 .
